data_8104647
loop_
_publ_author_name
'Li, Wu-Wu'
'Liu, Xiong-Li'
'Li, Xiao-Peng'
'Zheng, Hao-Nan'
'Weng, A-Tong'
'Feng, Ling-Ying'
'Liu, Lu'

_publ_section_title
;
 Synthesis and crystal structure of di-tert-butyl
 1&#x2033;-acetyl-2,2&#x2033;,9&#x2032;-trioxo-4a&#x2032;,9a&#x2032;-dihydro-1&#x2032;H,3&#x2032;H,9&#x2032;H-dispiro[indoline-3,2&#x2032;-xanthene-4&#x2032;,3&#x2033;-indoline]-1,3&#x2032;-dicarboxylate,
 C39H38N2O9
;
_journal_issue 5
_journal_name_full 'Zeitschrift f\"ur Kristallographie - New Crystal Structures'
_journal_page_first 995
_journal_page_last 997
_journal_paper_doi 10.1515/ncrs-2021-0187
_journal_volume 236
_journal_year 2021
_chemical_formula_moiety 'C39 H38 N2 O9'
_chemical_formula_sum 'C39 H38 N2 O9'
_chemical_formula_weight 678.71
_space_group_crystal_system monoclinic
_space_group_IT_number 14
_space_group_name_Hall '-P 2ybc'
_space_group_name_H-M_alt 'P 1 21/c 1'
_atom_sites_solution_hydrogens geom
_atom_sites_solution_primary direct
_atom_sites_solution_secondary difmap
_cell_angle_alpha 90
_cell_angle_beta 110.712(7)
_cell_angle_gamma 90
_cell_formula_units_Z 4
_cell_length_a 9.9846(6)
_cell_length_b 31.4308(13)
_cell_length_c 11.5739(6)
_cell_measurement_reflns_used 7434
_cell_measurement_temperature 293(2)
_cell_measurement_theta_max 3.7380
_cell_measurement_theta_min 27.8110
_cell_volume 3397.4(3)
_computing_cell_refinement 'Bruker SAINT'
_computing_data_collection 'Bruker APEX2'
_computing_data_reduction 'Bruker SAINT'
_computing_molecular_graphics 'Bruker SHELXTL'
_computing_publication_material 'Bruker SHELXTL'
_computing_structure_refinement 'SHELXL-2018/3 (Sheldrick, 2018)'
_computing_structure_solution 'SHELXT 2014/5 (Sheldrick, 2014)'
_diffrn_ambient_temperature 293(2)
_diffrn_measured_fraction_theta_full 0.998
_diffrn_measured_fraction_theta_max 0.846
_diffrn_measurement_device_type 'Bruker APEX-II area-detector diffractometer'
_diffrn_measurement_method '\f and \w scans'
_diffrn_radiation_type MoK\a
_diffrn_radiation_wavelength 0.71073
_diffrn_reflns_av_R_equivalents 0.0512
_diffrn_reflns_av_unetI/netI 0.0765
_diffrn_reflns_Laue_measured_fraction_full 0.998
_diffrn_reflns_Laue_measured_fraction_max 0.846
_diffrn_reflns_limit_h_max 13
_diffrn_reflns_limit_h_min -11
_diffrn_reflns_limit_k_max 43
_diffrn_reflns_limit_k_min -39
_diffrn_reflns_limit_l_max 15
_diffrn_reflns_limit_l_min -15
_diffrn_reflns_number 20424
_diffrn_reflns_point_group_measured_fraction_full 0.998
_diffrn_reflns_point_group_measured_fraction_max 0.846
_diffrn_reflns_theta_full 25.242
_diffrn_reflns_theta_max 29.580
_diffrn_reflns_theta_min 3.203
_diffrn_source 'fine-focus sealed tube'
_exptl_absorpt_coefficient_mu 0.095
_exptl_absorpt_correction_T_max 1.00000
_exptl_absorpt_correction_T_min 0.78879
_exptl_absorpt_correction_type multi-scan
_exptl_absorpt_process_details '(SADABS; Bruker, 1999)'
_exptl_crystal_colour colourless
_exptl_crystal_density_diffrn 1.327
_exptl_crystal_density_method 'not measured'
_exptl_crystal_description block
_exptl_crystal_F_000 1432
_exptl_crystal_size_max 0.160
_exptl_crystal_size_mid 0.130
_exptl_crystal_size_min 0.110
_refine_diff_density_max 0.292
_refine_diff_density_min -0.276
_refine_diff_density_rms 0.055
_refine_ls_extinction_coef .
_refine_ls_extinction_method 'SHELXL-2018/3 (Sheldrick 2018)'
_refine_ls_goodness_of_fit_ref 1.046
_refine_ls_hydrogen_treatment constr
_refine_ls_matrix_type full
_refine_ls_number_parameters 458
_refine_ls_number_reflns 8056
_refine_ls_number_restraints 0
_refine_ls_restrained_S_all 1.046
_refine_ls_R_factor_all 0.0911
_refine_ls_R_factor_gt 0.0596
_refine_ls_shift/su_max 0.001
_refine_ls_shift/su_mean 0.000
_refine_ls_structure_factor_coef Fsqd
_refine_ls_weighting_details 'w=1/[\s^2^(Fo^2^)+(0.0348P)^2^+0.9631P] where P=(Fo^2^+2Fc^2^)/3'
_refine_ls_weighting_scheme calc
_refine_ls_wR_factor_gt 0.1070
_refine_ls_wR_factor_ref 0.1221
_reflns_Friedel_coverage 0.000
_reflns_Friedel_fraction_full .
_reflns_Friedel_fraction_max .
_reflns_number_gt 5688
_reflns_number_total 8056
_reflns_threshold_expression 'I > 2\s(I)'
_cod_data_source_file suppl_j_ncrs-2021-0187_suppl.cif
_cod_data_source_block I
_cod_database_code 8104647
_shelx_space_group_comment
;
The symmetry employed for this shelxl refinement is uniquely defined
by the following loop, which should always be used as a source of
symmetry information in preference to the above space-group names.
They are only intended as comments.
;
_shelx_estimated_absorpt_t_min 0.985
_shelx_estimated_absorpt_t_max 0.990

loop_
_space_group_symop_operation_xyz
'x, y, z'
'-x, y+1/2, -z+1/2'
'-x, -y, -z'
'x, -y-1/2, z-1/2'

loop_
_atom_site_label
_atom_site_type_symbol
_atom_site_fract_x
_atom_site_fract_y
_atom_site_fract_z
_atom_site_U_iso_or_equiv
_atom_site_adp_type
_atom_site_occupancy
_atom_site_site_symmetry_order
_atom_site_calc_flag
_atom_site_refinement_flags_posn
_atom_site_refinement_flags_adp
_atom_site_refinement_flags_occupancy
_atom_site_disorder_assembly
_atom_site_disorder_group
O1 O 0.49268(18) 0.18408(5) 0.79183(15) 0.0368(4) Uani 1 1 d . . . . .
O2 O 0.64878(14) 0.28258(4) 0.63529(13) 0.0215(3) Uani 1 1 d . . . . .
O3 O 0.74880(14) 0.31560(4) 0.90630(12) 0.0201(3) Uani 1 1 d . . . . .
O4 O 0.92507(16) 0.42983(5) 0.87169(14) 0.0306(4) Uani 1 1 d . . . . .
O5 O 0.49526(15) 0.42826(4) 0.82492(12) 0.0223(3) Uani 1 1 d . . . . .
O6 O 0.23033(13) 0.38045(4) 0.60009(12) 0.0183(3) Uani 1 1 d . . . . .
O7 O 0.25144(15) 0.31789(4) 0.51315(14) 0.0263(3) Uani 1 1 d . . . . .
O8 O 0.31723(15) 0.49176(4) 0.79910(12) 0.0212(3) Uani 1 1 d . . . . .
O9 O 0.24867(15) 0.52715(4) 0.61685(13) 0.0249(3) Uani 1 1 d . . . . .
N1 N 0.52248(17) 0.25325(5) 0.75146(15) 0.0178(4) Uani 1 1 d . . . . .
N2 N 0.37647(17) 0.46539(5) 0.64275(14) 0.0163(3) Uani 1 1 d . . . . .
C1 C 0.5324(2) 0.32910(6) 0.74002(18) 0.0166(4) Uani 1 1 d . . . . .
C2 C 0.43796(19) 0.31519(6) 0.80994(17) 0.0162(4) Uani 1 1 d . . . . .
C3 C 0.3683(2) 0.33940(6) 0.87029(18) 0.0210(4) Uani 1 1 d . . . . .
H3 H 0.369890 0.368940 0.866324 0.025 Uiso 1 1 calc R U . . .
C4 C 0.2954(2) 0.31906(7) 0.93747(19) 0.0249(5) Uani 1 1 d . . . . .
H4 H 0.246592 0.334953 0.977736 0.030 Uiso 1 1 calc R U . . .
C5 C 0.2960(2) 0.27518(7) 0.94391(19) 0.0250(5) Uani 1 1 d . . . . .
H5 H 0.247062 0.261898 0.988952 0.030 Uiso 1 1 calc R U . . .
C6 C 0.3675(2) 0.25034(6) 0.88514(18) 0.0214(4) Uani 1 1 d . . . . .
H6 H 0.368012 0.220821 0.890802 0.026 Uiso 1 1 calc R U . . .
C7 C 0.4379(2) 0.27106(6) 0.81786(17) 0.0180(4) Uani 1 1 d . . . . .
C8 C 0.5777(2) 0.28625(6) 0.69990(17) 0.0171(4) Uani 1 1 d . . . . .
C9 C 0.6681(2) 0.35001(6) 0.83104(18) 0.0169(4) Uani 1 1 d . . . . .
H9 H 0.639916 0.369778 0.883865 0.020 Uiso 1 1 calc R U . . .
C10 C 0.8779(2) 0.32722(6) 0.99111(18) 0.0202(4) Uani 1 1 d . . . . .
C11 C 0.9436(2) 0.29799(7) 1.08407(19) 0.0257(5) Uani 1 1 d . . . . .
H11 H 0.901493 0.271667 1.085194 0.031 Uiso 1 1 calc R U . . .
C12 C 1.0722(2) 0.30861(7) 1.1748(2) 0.0295(5) Uani 1 1 d . . . . .
H12 H 1.117060 0.289172 1.237076 0.035 Uiso 1 1 calc R U . . .
C13 C 1.1353(2) 0.34790(7) 1.1741(2) 0.0295(5) Uani 1 1 d . . . . .
H13 H 1.220749 0.354919 1.236757 0.035 Uiso 1 1 calc R U . . .
C14 C 1.0714(2) 0.37641(7) 1.08101(19) 0.0250(5) Uani 1 1 d . . . . .
H14 H 1.114289 0.402666 1.080817 0.030 Uiso 1 1 calc R U . . .
C15 C 0.9421(2) 0.36633(6) 0.98604(18) 0.0199(4) Uani 1 1 d . . . . .
C16 C 0.8807(2) 0.39410(6) 0.87733(19) 0.0203(4) Uani 1 1 d . . . . .
C17 C 0.7599(2) 0.37376(6) 0.77198(18) 0.0177(4) Uani 1 1 d . . . . .
H17 H 0.802843 0.352534 0.733661 0.021 Uiso 1 1 calc R U . . .
C18 C 0.6779(2) 0.40547(6) 0.67114(19) 0.0203(4) Uani 1 1 d . . . . .
H18A H 0.704284 0.400462 0.599278 0.024 Uiso 1 1 calc R U . . .
H18B H 0.709312 0.433962 0.700578 0.024 Uiso 1 1 calc R U . . .
C19 C 0.5124(2) 0.40397(6) 0.62977(17) 0.0166(4) Uani 1 1 d . . . . .
C20 C 0.4640(2) 0.35701(6) 0.62150(17) 0.0159(4) Uani 1 1 d . . . . .
H20 H 0.498611 0.344297 0.559933 0.019 Uiso 1 1 calc R U . . .
C21 C 0.3025(2) 0.34942(6) 0.57068(17) 0.0168(4) Uani 1 1 d . . . . .
C22 C 0.0706(2) 0.37942(6) 0.55657(19) 0.0222(4) Uani 1 1 d . . . . .
C23 C 0.0371(2) 0.42098(7) 0.6058(2) 0.0357(6) Uani 1 1 d . . . . .
H23A H 0.084355 0.421828 0.693864 0.054 Uiso 1 1 calc R U . . .
H23B H -0.064497 0.423339 0.585978 0.054 Uiso 1 1 calc R U . . .
H23C H 0.069954 0.444194 0.568963 0.054 Uiso 1 1 calc R U . . .
C24 C 0.0102(2) 0.37871(8) 0.4169(2) 0.0327(5) Uani 1 1 d . . . . .
H24A H 0.059461 0.399262 0.385260 0.049 Uiso 1 1 calc R U . . .
H24B H -0.089981 0.385530 0.388797 0.049 Uiso 1 1 calc R U . . .
H24C H 0.022641 0.350876 0.388075 0.049 Uiso 1 1 calc R U . . .
C25 C 0.0219(2) 0.34165(7) 0.6131(2) 0.0311(5) Uani 1 1 d . . . . .
H25A H 0.055126 0.315822 0.587999 0.047 Uiso 1 1 calc R U . . .
H25B H -0.080747 0.341321 0.585665 0.047 Uiso 1 1 calc R U . . .
H25C H 0.060573 0.343890 0.701541 0.047 Uiso 1 1 calc R U . . .
C26 C 0.44382(19) 0.42554(6) 0.50591(17) 0.0162(4) Uani 1 1 d . . . . .
C27 C 0.4613(2) 0.43241(6) 0.71501(18) 0.0174(4) Uani 1 1 d . . . . .
C28 C 0.3649(2) 0.46072(6) 0.51691(17) 0.0159(4) Uani 1 1 d . . . . .
C29 C 0.2889(2) 0.48476(6) 0.41492(18) 0.0194(4) Uani 1 1 d . . . . .
H29 H 0.234244 0.507913 0.421966 0.023 Uiso 1 1 calc R U . . .
C30 C 0.2964(2) 0.47328(6) 0.30135(18) 0.0211(4) Uani 1 1 d . . . . .
H30 H 0.245992 0.489034 0.231467 0.025 Uiso 1 1 calc R U . . .
C31 C 0.3774(2) 0.43895(6) 0.29027(18) 0.0209(4) Uani 1 1 d . . . . .
H31 H 0.382392 0.432151 0.213687 0.025 Uiso 1 1 calc R U . . .
C32 C 0.4516(2) 0.41451(6) 0.39325(18) 0.0192(4) Uani 1 1 d . . . . .
H32 H 0.505347 0.391158 0.386180 0.023 Uiso 1 1 calc R U . . .
C33 C 0.2469(2) 0.52174(6) 0.85992(18) 0.0212(4) Uani 1 1 d . . . . .
C34 C 0.3150(2) 0.56543(6) 0.8695(2) 0.0263(5) Uani 1 1 d . . . . .
H34A H 0.416180 0.563227 0.913497 0.040 Uiso 1 1 calc R U . . .
H34B H 0.273669 0.584306 0.912976 0.040 Uiso 1 1 calc R U . . .
H34C H 0.298006 0.576379 0.788123 0.040 Uiso 1 1 calc R U . . .
C35 C 0.0868(2) 0.52217(7) 0.7905(2) 0.0274(5) Uani 1 1 d . . . . .
H35A H 0.067435 0.532713 0.708333 0.041 Uiso 1 1 calc R U . . .
H35B H 0.041595 0.540269 0.832701 0.041 Uiso 1 1 calc R U . . .
H35C H 0.049801 0.493796 0.786470 0.041 Uiso 1 1 calc R U . . .
C36 C 0.2811(3) 0.50167(7) 0.9859(2) 0.0293(5) Uani 1 1 d . . . . .
H36A H 0.246674 0.472893 0.976435 0.044 Uiso 1 1 calc R U . . .
H36B H 0.235438 0.517591 1.032424 0.044 Uiso 1 1 calc R U . . .
H36C H 0.382823 0.501794 1.028791 0.044 Uiso 1 1 calc R U . . .
C37 C 0.5490(2) 0.20934(6) 0.74495(19) 0.0236(5) Uani 1 1 d . . . . .
C38 C 0.6490(2) 0.19630(7) 0.6812(2) 0.0313(5) Uani 1 1 d . . . . .
H38A H 0.657248 0.165863 0.682714 0.047 Uiso 1 1 calc R U . . .
H38B H 0.741453 0.208681 0.722864 0.047 Uiso 1 1 calc R U . . .
H38C H 0.612451 0.205984 0.597151 0.047 Uiso 1 1 calc R U . . .
C39 C 0.3073(2) 0.49828(6) 0.68328(18) 0.0186(4) Uani 1 1 d . . . . .

loop_
_atom_site_aniso_label
_atom_site_aniso_U_11
_atom_site_aniso_U_22
_atom_site_aniso_U_33
_atom_site_aniso_U_23
_atom_site_aniso_U_13
_atom_site_aniso_U_12
O1 0.0496(10) 0.0182(7) 0.0521(11) 0.0049(7) 0.0296(9) -0.0023(8)
O2 0.0230(7) 0.0204(7) 0.0246(8) 0.0000(6) 0.0125(6) 0.0021(6)
O3 0.0195(7) 0.0174(7) 0.0203(7) 0.0036(6) 0.0033(6) 0.0028(6)
O4 0.0307(8) 0.0255(8) 0.0319(9) 0.0000(7) 0.0065(7) -0.0083(7)
O5 0.0297(8) 0.0210(7) 0.0151(7) 0.0015(6) 0.0064(6) 0.0054(6)
O6 0.0171(7) 0.0178(7) 0.0223(7) -0.0023(6) 0.0100(6) 0.0013(6)
O7 0.0232(8) 0.0213(7) 0.0341(9) -0.0099(7) 0.0099(7) -0.0012(6)
O8 0.0296(8) 0.0194(7) 0.0170(7) 0.0001(6) 0.0112(6) 0.0059(6)
O9 0.0335(8) 0.0207(7) 0.0218(8) 0.0040(6) 0.0113(7) 0.0087(7)
N1 0.0187(8) 0.0149(8) 0.0204(9) 0.0020(7) 0.0079(7) -0.0002(7)
N2 0.0205(8) 0.0139(8) 0.0161(8) -0.0005(6) 0.0083(7) 0.0010(7)
C1 0.0172(10) 0.0174(9) 0.0164(10) 0.0005(8) 0.0074(8) 0.0004(8)
C2 0.0140(9) 0.0212(10) 0.0125(9) 0.0004(8) 0.0035(8) -0.0007(8)
C3 0.0217(10) 0.0219(10) 0.0202(11) 0.0018(8) 0.0085(9) 0.0028(9)
C4 0.0267(11) 0.0301(11) 0.0228(11) 0.0028(9) 0.0147(10) 0.0035(10)
C5 0.0244(11) 0.0311(12) 0.0231(11) 0.0052(9) 0.0128(9) -0.0010(10)
C6 0.0203(10) 0.0227(10) 0.0192(11) 0.0040(9) 0.0045(9) -0.0030(9)
C7 0.0151(9) 0.0232(10) 0.0144(10) 0.0008(8) 0.0036(8) 0.0007(9)
C8 0.0143(9) 0.0188(10) 0.0162(10) 0.0013(8) 0.0029(8) 0.0012(8)
C9 0.0181(10) 0.0153(9) 0.0178(10) 0.0026(8) 0.0069(8) 0.0035(8)
C10 0.0176(10) 0.0259(11) 0.0170(10) -0.0036(8) 0.0061(8) 0.0049(9)
C11 0.0252(11) 0.0256(11) 0.0257(12) 0.0028(9) 0.0082(10) 0.0058(10)
C12 0.0247(11) 0.0370(13) 0.0235(12) 0.0058(10) 0.0046(10) 0.0104(11)
C13 0.0219(11) 0.0431(14) 0.0220(12) -0.0063(10) 0.0058(9) 0.0014(11)
C14 0.0219(11) 0.0306(12) 0.0236(11) -0.0054(9) 0.0093(9) 0.0000(10)
C15 0.0183(10) 0.0237(10) 0.0194(10) -0.0045(8) 0.0086(8) 0.0028(9)
C16 0.0173(10) 0.0214(10) 0.0242(11) -0.0027(9) 0.0100(9) 0.0007(9)
C17 0.0177(10) 0.0171(9) 0.0196(10) -0.0005(8) 0.0083(8) 0.0025(8)
C18 0.0196(10) 0.0193(10) 0.0226(11) 0.0021(8) 0.0083(9) -0.0009(9)
C19 0.0182(10) 0.0156(9) 0.0175(10) 0.0008(8) 0.0083(8) -0.0001(8)
C20 0.0187(10) 0.0167(9) 0.0151(9) -0.0010(8) 0.0096(8) 0.0022(8)
C21 0.0228(10) 0.0152(9) 0.0150(10) 0.0022(8) 0.0100(8) 0.0018(8)
C22 0.0143(10) 0.0250(10) 0.0273(11) -0.0019(9) 0.0072(9) 0.0015(9)
C23 0.0210(11) 0.0344(13) 0.0528(16) -0.0124(12) 0.0144(11) 0.0022(10)
C24 0.0215(11) 0.0424(14) 0.0301(13) 0.0040(11) 0.0041(10) 0.0056(11)
C25 0.0225(11) 0.0367(13) 0.0381(14) 0.0008(11) 0.0158(11) -0.0023(10)
C26 0.0147(9) 0.0166(9) 0.0180(10) 0.0003(8) 0.0067(8) -0.0024(8)
C27 0.0175(10) 0.0141(9) 0.0203(11) -0.0002(8) 0.0064(8) -0.0033(8)
C28 0.0179(10) 0.0144(9) 0.0160(10) -0.0012(8) 0.0069(8) -0.0035(8)
C29 0.0228(11) 0.0168(9) 0.0197(10) 0.0003(8) 0.0089(9) 0.0000(9)
C30 0.0237(11) 0.0200(10) 0.0185(10) 0.0046(8) 0.0061(9) 0.0004(9)
C31 0.0254(11) 0.0237(10) 0.0148(10) -0.0006(8) 0.0086(9) -0.0044(9)
C32 0.0203(10) 0.0173(10) 0.0219(11) -0.0020(8) 0.0099(9) -0.0030(8)
C33 0.0266(11) 0.0203(10) 0.0202(11) -0.0020(8) 0.0126(9) 0.0067(9)
C34 0.0335(12) 0.0231(11) 0.0245(11) -0.0038(9) 0.0127(10) 0.0020(10)
C35 0.0279(12) 0.0248(11) 0.0340(13) -0.0033(10) 0.0166(10) 0.0030(10)
C36 0.0421(13) 0.0278(11) 0.0236(12) -0.0007(9) 0.0182(11) 0.0045(11)
C37 0.0270(11) 0.0157(10) 0.0260(12) 0.0020(9) 0.0070(10) -0.0005(9)
C38 0.0390(13) 0.0188(10) 0.0405(14) 0.0009(10) 0.0195(12) 0.0062(10)
C39 0.0197(10) 0.0167(9) 0.0194(10) -0.0009(8) 0.0067(9) -0.0026(9)

loop_
_atom_type_symbol
_atom_type_description
_atom_type_scat_dispersion_real
_atom_type_scat_dispersion_imag
_atom_type_scat_source
C C 0.0033 0.0016 'International Tables Vol C Tables 4.2.6.8 and 6.1.1.4'
H H 0.0000 0.0000 'International Tables Vol C Tables 4.2.6.8 and 6.1.1.4'
N N 0.0061 0.0033 'International Tables Vol C Tables 4.2.6.8 and 6.1.1.4'
O O 0.0106 0.0060 'International Tables Vol C Tables 4.2.6.8 and 6.1.1.4'

loop_
_geom_angle_atom_site_label_1
_geom_angle_atom_site_label_2
_geom_angle_atom_site_label_3
_geom_angle
_geom_angle_site_symmetry_1
_geom_angle_site_symmetry_3
C10 O3 C9 114.69(14) . .
C21 O6 C22 120.64(15) . .
C39 O8 C33 120.03(15) . .
C8 N1 C37 126.18(16) . .
C8 N1 C7 109.40(15) . .
C37 N1 C7 124.37(16) . .
C27 N2 C39 127.05(16) . .
C27 N2 C28 110.12(15) . .
C39 N2 C28 122.80(16) . .
C2 C1 C9 108.81(15) . .
C2 C1 C8 102.34(15) . .
C9 C1 C8 107.36(15) . .
C2 C1 C20 118.04(15) . .
C9 C1 C20 111.48(15) . .
C8 C1 C20 107.96(15) . .
C3 C2 C7 120.41(18) . .
C3 C2 C1 129.51(18) . .
C7 C2 C1 109.84(16) . .
C2 C3 C4 119.13(19) . .
C2 C3 H3 120.4 . .
C4 C3 H3 120.4 . .
C5 C4 C3 119.66(19) . .
C5 C4 H4 120.2 . .
C3 C4 H4 120.2 . .
C4 C5 C6 121.91(19) . .
C4 C5 H5 119.0 . .
C6 C5 H5 119.0 . .
C7 C6 C5 117.60(19) . .
C7 C6 H6 121.2 . .
C5 C6 H6 121.2 . .
C6 C7 C2 121.27(18) . .
C6 C7 N1 128.91(18) . .
C2 C7 N1 109.78(16) . .
O2 C8 N1 126.83(17) . .
O2 C8 C1 124.73(17) . .
N1 C8 C1 108.44(15) . .
O3 C9 C17 110.04(15) . .
O3 C9 C1 105.18(14) . .
C17 C9 C1 115.27(16) . .
O3 C9 H9 108.7 . .
C17 C9 H9 108.7 . .
C1 C9 H9 108.7 . .
O3 C10 C11 116.53(18) . .
O3 C10 C15 122.39(17) . .
C11 C10 C15 121.09(19) . .
C12 C11 C10 119.1(2) . .
C12 C11 H11 120.5 . .
C10 C11 H11 120.5 . .
C11 C12 C13 120.8(2) . .
C11 C12 H12 119.6 . .
C13 C12 H12 119.6 . .
C14 C13 C12 120.0(2) . .
C14 C13 H13 120.0 . .
C12 C13 H13 120.0 . .
C13 C14 C15 120.7(2) . .
C13 C14 H14 119.7 . .
C15 C14 H14 119.7 . .
C10 C15 C14 118.30(19) . .
C10 C15 C16 119.87(17) . .
C14 C15 C16 121.61(18) . .
O4 C16 C15 122.83(18) . .
O4 C16 C17 123.07(18) . .
C15 C16 C17 114.08(16) . .
C9 C17 C16 106.23(15) . .
C9 C17 C18 114.66(15) . .
C16 C17 C18 113.33(16) . .
C9 C17 H17 107.4 . .
C16 C17 H17 107.4 . .
C18 C17 H17 107.4 . .
C17 C18 C19 116.06(15) . .
C17 C18 H18A 108.3 . .
C19 C18 H18A 108.3 . .
C17 C18 H18B 108.3 . .
C19 C18 H18B 108.3 . .
H18A C18 H18B 107.4 . .
C26 C19 C20 110.03(15) . .
C26 C19 C27 101.83(15) . .
C20 C19 C27 115.21(15) . .
C26 C19 C18 110.76(15) . .
C20 C19 C18 108.87(15) . .
C27 C19 C18 109.98(16) . .
C21 C20 C19 115.91(15) . .
C21 C20 C1 108.89(15) . .
C19 C20 C1 116.78(15) . .
C21 C20 H20 104.6 . .
C19 C20 H20 104.6 . .
C1 C20 H20 104.6 . .
O7 C21 O6 125.85(18) . .
O7 C21 C20 121.69(17) . .
O6 C21 C20 112.45(16) . .
O6 C22 C23 101.95(16) . .
O6 C22 C24 109.62(16) . .
C23 C22 C24 111.00(18) . .
O6 C22 C25 109.79(16) . .
C23 C22 C25 111.50(18) . .
C24 C22 C25 112.46(18) . .
C22 C23 H23A 109.5 . .
C22 C23 H23B 109.5 . .
H23A C23 H23B 109.5 . .
C22 C23 H23C 109.5 . .
H23A C23 H23C 109.5 . .
H23B C23 H23C 109.5 . .
C22 C24 H24A 109.5 . .
C22 C24 H24B 109.5 . .
H24A C24 H24B 109.5 . .
C22 C24 H24C 109.5 . .
H24A C24 H24C 109.5 . .
H24B C24 H24C 109.5 . .
C22 C25 H25A 109.5 . .
C22 C25 H25B 109.5 . .
H25A C25 H25B 109.5 . .
C22 C25 H25C 109.5 . .
H25A C25 H25C 109.5 . .
H25B C25 H25C 109.5 . .
C32 C26 C28 120.69(17) . .
C32 C26 C19 128.77(17) . .
C28 C26 C19 110.54(16) . .
O5 C27 N2 126.33(17) . .
O5 C27 C19 125.43(17) . .
N2 C27 C19 108.12(16) . .
C29 C28 C26 121.04(17) . .
C29 C28 N2 129.59(17) . .
C26 C28 N2 109.37(16) . .
C28 C29 C30 117.93(18) . .
C28 C29 H29 121.0 . .
C30 C29 H29 121.0 . .
C31 C30 C29 121.32(18) . .
C31 C30 H30 119.3 . .
C29 C30 H30 119.3 . .
C30 C31 C32 120.23(18) . .
C30 C31 H31 119.9 . .
C32 C31 H31 119.9 . .
C26 C32 C31 118.76(18) . .
C26 C32 H32 120.6 . .
C31 C32 H32 120.6 . .
O8 C33 C36 102.01(15) . .
O8 C33 C35 109.88(16) . .
C36 C33 C35 110.54(18) . .
O8 C33 C34 109.43(15) . .
C36 C33 C34 111.35(17) . .
C35 C33 C34 113.07(17) . .
C33 C34 H34A 109.5 . .
C33 C34 H34B 109.5 . .
H34A C34 H34B 109.5 . .
C33 C34 H34C 109.5 . .
H34A C34 H34C 109.5 . .
H34B C34 H34C 109.5 . .
C33 C35 H35A 109.5 . .
C33 C35 H35B 109.5 . .
H35A C35 H35B 109.5 . .
C33 C35 H35C 109.5 . .
H35A C35 H35C 109.5 . .
H35B C35 H35C 109.5 . .
C33 C36 H36A 109.5 . .
C33 C36 H36B 109.5 . .
H36A C36 H36B 109.5 . .
C33 C36 H36C 109.5 . .
H36A C36 H36C 109.5 . .
H36B C36 H36C 109.5 . .
O1 C37 N1 119.51(19) . .
O1 C37 C38 122.73(19) . .
N1 C37 C38 117.75(17) . .
C37 C38 H38A 109.5 . .
C37 C38 H38B 109.5 . .
H38A C38 H38B 109.5 . .
C37 C38 H38C 109.5 . .
H38A C38 H38C 109.5 . .
H38B C38 H38C 109.5 . .
O9 C39 O8 127.63(18) . .
O9 C39 N2 121.73(18) . .
O8 C39 N2 110.64(16) . .

loop_
_geom_bond_atom_site_label_1
_geom_bond_atom_site_label_2
_geom_bond_distance
_geom_bond_site_symmetry_2
O1 C37 1.207(2) .
O2 C8 1.205(2) .
O3 C10 1.365(2) .
O3 C9 1.443(2) .
O4 C16 1.217(2) .
O5 C27 1.202(2) .
O6 C21 1.327(2) .
O6 C22 1.493(2) .
O7 C21 1.202(2) .
O8 C39 1.325(2) .
O8 C33 1.492(2) .
O9 C39 1.200(2) .
N1 C8 1.403(2) .
N1 C37 1.412(2) .
N1 C7 1.441(2) .
N2 C27 1.411(2) .
N2 C39 1.412(2) .
N2 C28 1.428(2) .
C1 C2 1.509(3) .
C1 C9 1.538(3) .
C1 C8 1.543(3) .
C1 C20 1.567(3) .
C2 C3 1.376(3) .
C2 C7 1.390(3) .
C3 C4 1.394(3) .
C3 H3 0.9300 .
C4 C5 1.381(3) .
C4 H4 0.9300 .
C5 C6 1.387(3) .
C5 H5 0.9300 .
C6 C7 1.383(3) .
C6 H6 0.9300 .
C9 C17 1.519(3) .
C9 H9 0.9800 .
C10 C11 1.390(3) .
C10 C15 1.397(3) .
C11 C12 1.382(3) .
C11 H11 0.9300 .
C12 C13 1.387(3) .
C12 H12 0.9300 .
C13 C14 1.373(3) .
C13 H13 0.9300 .
C14 C15 1.404(3) .
C14 H14 0.9300 .
C15 C16 1.475(3) .
C16 C17 1.520(3) .
C17 C18 1.533(3) .
C17 H17 0.9800 .
C18 C19 1.550(3) .
C18 H18A 0.9700 .
C18 H18B 0.9700 .
C19 C26 1.513(3) .
C19 C20 1.545(3) .
C19 C27 1.545(3) .
C20 C21 1.527(3) .
C20 H20 0.9800 .
C22 C23 1.510(3) .
C22 C24 1.512(3) .
C22 C25 1.516(3) .
C23 H23A 0.9600 .
C23 H23B 0.9600 .
C23 H23C 0.9600 .
C24 H24A 0.9600 .
C24 H24B 0.9600 .
C24 H24C 0.9600 .
C25 H25A 0.9600 .
C25 H25B 0.9600 .
C25 H25C 0.9600 .
C26 C32 1.378(3) .
C26 C28 1.389(3) .
C28 C29 1.381(3) .
C29 C30 1.391(3) .
C29 H29 0.9300 .
C30 C31 1.381(3) .
C30 H30 0.9300 .
C31 C32 1.391(3) .
C31 H31 0.9300 .
C32 H32 0.9300 .
C33 C36 1.513(3) .
C33 C35 1.515(3) .
C33 C34 1.518(3) .
C34 H34A 0.9600 .
C34 H34B 0.9600 .
C34 H34C 0.9600 .
C35 H35A 0.9600 .
C35 H35B 0.9600 .
C35 H35C 0.9600 .
C36 H36A 0.9600 .
C36 H36B 0.9600 .
C36 H36C 0.9600 .
C37 C38 1.493(3) .
C38 H38A 0.9600 .
C38 H38B 0.9600 .
C38 H38C 0.9600 .

loop_
_geom_torsion_atom_site_label_1
_geom_torsion_atom_site_label_2
_geom_torsion_atom_site_label_3
_geom_torsion_atom_site_label_4
_geom_torsion
_geom_torsion_site_symmetry_1
_geom_torsion_site_symmetry_2
_geom_torsion_site_symmetry_3
_geom_torsion_site_symmetry_4
C9 C1 C2 C3 65.0(2) . . . .
C8 C1 C2 C3 178.41(19) . . . .
C20 C1 C2 C3 -63.3(3) . . . .
C9 C1 C2 C7 -109.18(17) . . . .
C8 C1 C2 C7 4.2(2) . . . .
C20 C1 C2 C7 122.53(18) . . . .
C7 C2 C3 C4 -1.2(3) . . . .
C1 C2 C3 C4 -174.90(19) . . . .
C2 C3 C4 C5 1.0(3) . . . .
C3 C4 C5 C6 0.0(3) . . . .
C4 C5 C6 C7 -0.7(3) . . . .
C5 C6 C7 C2 0.4(3) . . . .
C5 C6 C7 N1 178.17(19) . . . .
C3 C2 C7 C6 0.6(3) . . . .
C1 C2 C7 C6 175.36(17) . . . .
C3 C2 C7 N1 -177.60(17) . . . .
C1 C2 C7 N1 -2.8(2) . . . .
C8 N1 C7 C6 -178.04(19) . . . .
C37 N1 C7 C6 -0.5(3) . . . .
C8 N1 C7 C2 -0.1(2) . . . .
C37 N1 C7 C2 177.52(18) . . . .
C37 N1 C8 O2 5.2(3) . . . .
C7 N1 C8 O2 -177.31(19) . . . .
C37 N1 C8 C1 -174.71(17) . . . .
C7 N1 C8 C1 2.8(2) . . . .
C2 C1 C8 O2 175.90(18) . . . .
C9 C1 C8 O2 -69.6(2) . . . .
C20 C1 C8 O2 50.7(2) . . . .
C2 C1 C8 N1 -4.22(19) . . . .
C9 C1 C8 N1 110.25(16) . . . .
C20 C1 C8 N1 -129.45(16) . . . .
C10 O3 C9 C17 52.7(2) . . . .
C10 O3 C9 C1 177.40(14) . . . .
C2 C1 C9 O3 70.59(18) . . . .
C8 C1 C9 O3 -39.47(18) . . . .
C20 C1 C9 O3 -157.52(14) . . . .
C2 C1 C9 C17 -168.02(16) . . . .
C8 C1 C9 C17 81.92(19) . . . .
C20 C1 C9 C17 -36.1(2) . . . .
C9 O3 C10 C11 165.19(16) . . . .
C9 O3 C10 C15 -14.8(2) . . . .
O3 C10 C11 C12 -177.89(17) . . . .
C15 C10 C11 C12 2.1(3) . . . .
C10 C11 C12 C13 0.3(3) . . . .
C11 C12 C13 C14 -1.5(3) . . . .
C12 C13 C14 C15 0.2(3) . . . .
O3 C10 C15 C14 176.70(17) . . . .
C11 C10 C15 C14 -3.3(3) . . . .
O3 C10 C15 C16 -8.7(3) . . . .
C11 C10 C15 C16 171.40(18) . . . .
C13 C14 C15 C10 2.1(3) . . . .
C13 C14 C15 C16 -172.45(18) . . . .
C10 C15 C16 O4 174.22(18) . . . .
C14 C15 C16 O4 -11.3(3) . . . .
C10 C15 C16 C17 -7.3(2) . . . .
C14 C15 C16 C17 167.17(17) . . . .
O3 C9 C17 C16 -65.06(19) . . . .
C1 C9 C17 C16 176.22(15) . . . .
O3 C9 C17 C18 168.96(15) . . . .
C1 C9 C17 C18 50.2(2) . . . .
O4 C16 C17 C9 -139.74(19) . . . .
C15 C16 C17 C9 41.8(2) . . . .
O4 C16 C17 C18 -12.9(3) . . . .
C15 C16 C17 C18 168.58(16) . . . .
C9 C17 C18 C19 -9.0(2) . . . .
C16 C17 C18 C19 -131.20(17) . . . .
C17 C18 C19 C26 -161.76(16) . . . .
C17 C18 C19 C20 -40.6(2) . . . .
C17 C18 C19 C27 86.5(2) . . . .
C26 C19 C20 C21 -53.2(2) . . . .
C27 C19 C20 C21 61.2(2) . . . .
C18 C19 C20 C21 -174.72(16) . . . .
C26 C19 C20 C1 176.43(15) . . . .
C27 C19 C20 C1 -69.2(2) . . . .
C18 C19 C20 C1 54.9(2) . . . .
C2 C1 C20 C21 -23.4(2) . . . .
C9 C1 C20 C21 -150.43(15) . . . .
C8 C1 C20 C21 91.89(17) . . . .
C2 C1 C20 C19 110.23(19) . . . .
C9 C1 C20 C19 -16.8(2) . . . .
C8 C1 C20 C19 -134.48(16) . . . .
C22 O6 C21 O7 -3.0(3) . . . .
C22 O6 C21 C20 178.62(15) . . . .
C19 C20 C21 O7 148.72(18) . . . .
C1 C20 C21 O7 -77.2(2) . . . .
C19 C20 C21 O6 -32.8(2) . . . .
C1 C20 C21 O6 101.31(17) . . . .
C21 O6 C22 C23 -177.40(17) . . . .
C21 O6 C22 C24 -59.7(2) . . . .
C21 O6 C22 C25 64.3(2) . . . .
C20 C19 C26 C32 -57.6(3) . . . .
C27 C19 C26 C32 179.77(19) . . . .
C18 C19 C26 C32 62.9(3) . . . .
C20 C19 C26 C28 122.38(17) . . . .
C27 C19 C26 C28 -0.27(19) . . . .
C18 C19 C26 C28 -117.19(17) . . . .
C39 N2 C27 O5 -4.4(3) . . . .
C28 N2 C27 O5 177.21(19) . . . .
C39 N2 C27 C19 179.43(16) . . . .
C28 N2 C27 C19 1.1(2) . . . .
C26 C19 C27 O5 -176.67(18) . . . .
C20 C19 C27 O5 64.3(3) . . . .
C18 C19 C27 O5 -59.2(2) . . . .
C26 C19 C27 N2 -0.49(19) . . . .
C20 C19 C27 N2 -119.53(17) . . . .
C18 C19 C27 N2 117.00(16) . . . .
C32 C26 C28 C29 2.0(3) . . . .
C19 C26 C28 C29 -177.98(17) . . . .
C32 C26 C28 N2 -179.11(17) . . . .
C19 C26 C28 N2 0.9(2) . . . .
C27 N2 C28 C29 177.52(19) . . . .
C39 N2 C28 C29 -0.9(3) . . . .
C27 N2 C28 C26 -1.3(2) . . . .
C39 N2 C28 C26 -179.71(16) . . . .
C26 C28 C29 C30 -1.5(3) . . . .
N2 C28 C29 C30 179.80(18) . . . .
C28 C29 C30 C31 0.0(3) . . . .
C29 C30 C31 C32 1.2(3) . . . .
C28 C26 C32 C31 -0.8(3) . . . .
C19 C26 C32 C31 179.15(18) . . . .
C30 C31 C32 C26 -0.8(3) . . . .
C39 O8 C33 C36 178.22(17) . . . .
C39 O8 C33 C35 60.9(2) . . . .
C39 O8 C33 C34 -63.8(2) . . . .
C8 N1 C37 O1 -178.79(19) . . . .
C7 N1 C37 O1 4.0(3) . . . .
C8 N1 C37 C38 2.2(3) . . . .
C7 N1 C37 C38 -174.95(18) . . . .
C33 O8 C39 O9 1.8(3) . . . .
C33 O8 C39 N2 -177.70(15) . . . .
C27 N2 C39 O9 172.83(18) . . . .
C28 N2 C39 O9 -9.0(3) . . . .
C27 N2 C39 O8 -7.6(3) . . . .
C28 N2 C39 O8 170.52(16) . . . .
